data_7251197
loop_
_publ_author_name
'de Meester, Jos\'ephine'
'Shemchuk, Oleksii'
'Collard, Laurent'
'Wouters, Johan'
'Robeyns, Koen'
'Leyssens, Tom'

_publ_section_title
;
 Solvent selection as a major determinant of chiral resolution outcomes:
 The BINOL-DACH case study
;
_journal_name_full CrystEngComm
_journal_paper_doi 10.1039/D5CE00706B
_journal_year 2025
_chemical_formula_moiety 'C20 H13 O2, C6 H15 N2, C H4 O'
_chemical_formula_sum 'C27 H32 N2 O3'
_chemical_formula_weight 432.54
_chemical_name_common 'BINOL +  DACH'
_chemical_name_systematic '1,1'-bi-2-naphtol + trans-cyclohexane-1,2-diamine'
_space_group_crystal_system triclinic
_space_group_IT_number 2
_space_group_name_Hall '-P 1'
_space_group_name_H-M_alt 'P -1'
_atom_sites_solution_hydrogens mixed
_atom_sites_solution_primary dual
_audit_creation_method SHELXL-2018/3
_audit_update_record
;
2025-07-06 deposited with the CCDC.	2025-10-29 downloaded from the CCDC.
;
_cell_angle_alpha 108.518(16)
_cell_angle_beta 101.580(12)
_cell_angle_gamma 101.228(14)
_cell_formula_units_Z 2
_cell_length_a 10.2697(12)
_cell_length_b 11.140(2)
_cell_length_c 11.3987(17)
_cell_measurement_reflns_used 2679
_cell_measurement_temperature 297(2)
_cell_measurement_theta_max 26.0340
_cell_measurement_theta_min 3.2410
_cell_volume 1163.5(4)
_computing_cell_refinement
;
CrysAlisPro, Agilent Technologies,
Version 1.171.37.35 (release 13-08-2014 CrysAlis171 .NET)
(compiled Aug 13 2014,18:06:01)
;
_computing_data_collection MAR
_computing_data_reduction
;
CrysAlisPro, Agilent Technologies,
Version 1.171.37.35 (release 13-08-2014 CrysAlis171 .NET)
(compiled Aug 13 2014,18:06:01)
;
_computing_molecular_graphics 'MERCURY (Macrae et al., 2008)'
_computing_publication_material
;
'MERCURY (Macrae et al., 2008), Platon (Spek, 2009)'
;
_computing_structure_refinement 'SHELXL-2018/3 (Sheldrick, 2018)'
_computing_structure_solution 'SHELXT (Sheldrick, 2015)'
_diffrn_ambient_temperature 297(2)
_diffrn_measured_fraction_theta_full 0.993
_diffrn_measured_fraction_theta_max 0.980
_diffrn_measurement_device_type 'MAR345 image plate'
_diffrn_measurement_method
;
'60 images, \D\F 3.0\% '
'60 images, \D\F 3.0\% (2nd orientation)'
;
_diffrn_radiation_type MoK\a
_diffrn_radiation_wavelength 0.71073
_diffrn_reflns_av_R_equivalents 0.0364
_diffrn_reflns_av_unetI/netI 0.0293
_diffrn_reflns_Laue_measured_fraction_full 0.993
_diffrn_reflns_Laue_measured_fraction_max 0.980
_diffrn_reflns_limit_h_max 12
_diffrn_reflns_limit_h_min -12
_diffrn_reflns_limit_k_max 13
_diffrn_reflns_limit_k_min -13
_diffrn_reflns_limit_l_max 14
_diffrn_reflns_limit_l_min -14
_diffrn_reflns_number 16245
_diffrn_reflns_point_group_measured_fraction_full 0.993
_diffrn_reflns_point_group_measured_fraction_max 0.980
_diffrn_reflns_theta_full 25.242
_diffrn_reflns_theta_max 26.299
_diffrn_reflns_theta_min 3.251
_diffrn_source 'Incoatec microfocus source'
_exptl_absorpt_coefficient_mu 0.080
_exptl_absorpt_correction_T_max 1.00000
_exptl_absorpt_correction_T_min 0.81288
_exptl_absorpt_correction_type multi-scan
_exptl_absorpt_process_details
;
CrysAlisPro, Agilent Technologies,
Version 1.171.37.35 (release 13-08-2014 CrysAlis171 .NET)
(compiled Aug 13 2014,18:06:01)
Empirical absorption correction using spherical harmonics,
 implemented in SCALE3 ABSPACK scaling algorithm.
;
_exptl_crystal_colour colourless
_exptl_crystal_density_diffrn 1.235
_exptl_crystal_description plate
_exptl_crystal_F_000 464
_exptl_crystal_recrystallization_method 'Re-crystallisation from solvent: Methanol'
_exptl_crystal_size_max 0.30
_exptl_crystal_size_mid 0.23
_exptl_crystal_size_min 0.03
_refine_diff_density_max 0.216
_refine_diff_density_min -0.168
_refine_diff_density_rms 0.035
_refine_ls_extinction_method none
_refine_ls_goodness_of_fit_ref 1.059
_refine_ls_hydrogen_treatment mixed
_refine_ls_matrix_type full
_refine_ls_number_parameters 381
_refine_ls_number_reflns 4618
_refine_ls_number_restraints 224
_refine_ls_restrained_S_all 1.123
_refine_ls_R_factor_all 0.0793
_refine_ls_R_factor_gt 0.0612
_refine_ls_shift/su_max 0.000
_refine_ls_shift/su_mean 0.000
_refine_ls_structure_factor_coef Fsqd
_refine_ls_weighting_details 'w=1/[\s^2^(Fo^2^)+(0.0634P)^2^+0.5584P] where P=(Fo^2^+2Fc^2^)/3'
_refine_ls_weighting_scheme calc
_refine_ls_wR_factor_gt 0.1531
_refine_ls_wR_factor_ref 0.1624
_reflns_Friedel_coverage 0.000
_reflns_number_gt 3566
_reflns_number_total 4618
_reflns_threshold_expression 'I > 2\s(I)'
_cod_data_source_file d5ce00706b2.cif
_cod_data_source_block jdm_rBIN_rDACHmeOH
_cod_original_cell_volume 1163.6(3)
_cod_database_code 7251197
_shelx_shelxl_version_number 2018/3
_shelx_space_group_comment
;
The symmetry employed for this shelxl refinement is uniquely defined
by the following loop, which should always be used as a source of
symmetry information in preference to the above space-group names.
They are only intended as comments.
;

loop_
_space_group_symop_operation_xyz
'x, y, z'
'-x, -y, -z'

loop_
_atom_site_label
_atom_site_type_symbol
_atom_site_fract_x
_atom_site_fract_y
_atom_site_fract_z
_atom_site_U_iso_or_equiv
_atom_site_adp_type
_atom_site_occupancy
_atom_site_site_symmetry_order
_atom_site_calc_flag
_atom_site_refinement_flags_posn
_atom_site_refinement_flags_adp
_atom_site_refinement_flags_occupancy
_atom_site_disorder_assembly
_atom_site_disorder_group
O1 O 0.77636(14) 0.59575(13) 0.57793(13) 0.0472(4) Uani 1 1 d . . . . .
C2 C 0.7757(2) 0.65950(19) 0.69885(19) 0.0428(5) Uani 1 1 d . . . . .
C3 C 0.8343(2) 0.7991(2) 0.7558(2) 0.0554(6) Uani 1 1 d . . . . .
H3 H 0.870865 0.842849 0.707401 0.066 Uiso 1 1 calc R U . . .
C4 C 0.8383(3) 0.8699(2) 0.8784(2) 0.0576(6) Uani 1 1 d . . . . .
H4 H 0.877927 0.960600 0.912253 0.069 Uiso 1 1 calc R U . . .
C5 C 0.7837(2) 0.8085(2) 0.9552(2) 0.0485(5) Uani 1 1 d . . . . .
C6 C 0.7873(3) 0.8801(2) 1.0832(2) 0.0615(6) Uani 1 1 d . . . . .
H6 H 0.828940 0.970532 1.119196 0.074 Uiso 1 1 calc R U . . .
C7 C 0.7310(3) 0.8193(3) 1.1549(2) 0.0673(7) Uani 1 1 d . . . . .
H7 H 0.733087 0.868082 1.238701 0.081 Uiso 1 1 calc R U . . .
C8 C 0.6699(3) 0.6830(3) 1.1023(2) 0.0638(6) Uani 1 1 d . . . . .
H8 H 0.631482 0.641541 1.151398 0.077 Uiso 1 1 calc R U . . .
C9 C 0.6661(2) 0.6102(2) 0.9791(2) 0.0518(5) Uani 1 1 d . . . . .
H9 H 0.625430 0.519684 0.946121 0.062 Uiso 1 1 calc R U . . .
C10 C 0.7226(2) 0.66956(19) 0.90085(19) 0.0425(5) Uani 1 1 d . . . . .
C11 C 0.71972(19) 0.59599(18) 0.77151(19) 0.0401(4) Uani 1 1 d . . . . .
C12 C 0.65358(19) 0.45028(18) 0.71430(18) 0.0390(4) Uani 1 1 d . . . . .
C13 C 0.7257(2) 0.36011(18) 0.74035(18) 0.0392(4) Uani 1 1 d . . . . .
C14 C 0.8641(2) 0.4026(2) 0.8177(2) 0.0486(5) Uani 1 1 d . . . . .
H14 H 0.909670 0.492237 0.854755 0.058 Uiso 1 1 calc R U . . .
C15 C 0.9324(2) 0.3145(2) 0.8390(2) 0.0598(6) Uani 1 1 d . . . . .
H15 H 1.023515 0.344779 0.890474 0.072 Uiso 1 1 calc R U . . .
C16 C 0.8661(3) 0.1787(2) 0.7839(3) 0.0605(6) Uani 1 1 d . . . . .
H16 H 0.913622 0.119311 0.798202 0.073 Uiso 1 1 calc R U . . .
C17 C 0.7333(3) 0.1342(2) 0.7100(2) 0.0542(6) Uani 1 1 d . . . . .
H17 H 0.690050 0.044061 0.674532 0.065 Uiso 1 1 calc R U . . .
C18 C 0.6588(2) 0.22183(19) 0.68559(19) 0.0434(5) Uani 1 1 d . . . . .
C19 C 0.5209(2) 0.1781(2) 0.6072(2) 0.0509(5) Uani 1 1 d . . . . .
H19 H 0.474880 0.088636 0.572830 0.061 Uiso 1 1 calc R U . . .
C20 C 0.4545(2) 0.2642(2) 0.5810(2) 0.0514(5) Uani 1 1 d . . . . .
H20 H 0.364478 0.232879 0.526912 0.062 Uiso 1 1 calc R U . . .
C21 C 0.5201(2) 0.4012(2) 0.63492(19) 0.0434(5) Uani 1 1 d . . . . .
O22 O 0.45123(16) 0.48691(15) 0.61154(17) 0.0588(4) Uani 1 1 d . . . . .
H22 H 0.372(3) 0.4401(16) 0.537(3) 0.088 Uiso 1 1 calc R U . . .
N31 N 0.7560(15) 0.3404(14) 0.4533(6) 0.046(2) Uani 0.510(5) 1 d D U P A 1
H31A H 0.695296 0.283553 0.469554 0.069 Uiso 0.510(5) 1 calc R U P A 1
H31B H 0.760106 0.422326 0.501121 0.069 Uiso 0.510(5) 1 calc R U P A 1
H31C H 0.839136 0.327142 0.472200 0.069 Uiso 0.510(5) 1 calc R U P A 1
C32 C 0.7119(6) 0.3207(4) 0.3146(4) 0.0464(13) Uani 0.510(5) 1 d D U P A 1
H32 H 0.633414 0.356342 0.296537 0.056 Uiso 0.510(5) 1 calc R U P A 1
C33 C 0.8355(10) 0.3875(10) 0.2771(7) 0.090(4) Uani 0.510(5) 1 d D U P A 1
H33A H 0.850696 0.482120 0.313773 0.108 Uiso 0.510(5) 1 calc R U P A 1
H33B H 0.917669 0.368076 0.316490 0.108 Uiso 0.510(5) 1 calc R U P A 1
C34 C 0.8199(6) 0.3469(8) 0.1323(6) 0.073(2) Uani 0.510(5) 1 d D U P A 1
H34A H 0.861655 0.422908 0.114764 0.088 Uiso 0.510(5) 1 calc R U P A 1
H34B H 0.868177 0.280799 0.105996 0.088 Uiso 0.510(5) 1 calc R U P A 1
C35 C 0.6685(6) 0.2920(7) 0.0549(6) 0.0777(19) Uani 0.510(5) 1 d D U P A 1
H35A H 0.658322 0.264714 -0.036912 0.093 Uiso 0.510(5) 1 calc R U P A 1
H35B H 0.617540 0.356258 0.079197 0.093 Uiso 0.510(5) 1 calc R U P A 1
C36 C 0.6183(12) 0.1707(10) 0.0926(6) 0.102(4) Uani 0.510(5) 1 d D U P A 1
H36A H 0.518456 0.151309 0.074078 0.122 Uiso 0.510(5) 1 calc R U P A 1
H36B H 0.637593 0.096095 0.033983 0.122 Uiso 0.510(5) 1 calc R U P A 1
C37 C 0.6746(6) 0.1739(4) 0.2316(4) 0.0554(14) Uani 0.510(5) 1 d D U P A 1
H37 H 0.757713 0.142823 0.238192 0.066 Uiso 0.510(5) 1 calc R U P A 1
N38 N 0.5744(10) 0.1007(7) 0.2751(9) 0.080(2) Uani 0.510(5) 1 d D U P A 1
H38A H 0.499(5) 0.130(7) 0.276(10) 0.121 Uiso 0.510(5) 1 d D U P A 1
H38B H 0.566(8) 0.021(4) 0.220(6) 0.121 Uiso 0.510(5) 1 d D U P A 1
N31B N 0.7768(16) 0.3214(15) 0.4480(6) 0.050(3) Uani 0.490(5) 1 d D U P A 2
H31D H 0.711587 0.266861 0.462306 0.074 Uiso 0.490(5) 1 calc R U P A 2
H31E H 0.770814 0.403369 0.480738 0.074 Uiso 0.490(5) 1 calc R U P A 2
H31F H 0.859749 0.317219 0.485388 0.074 Uiso 0.490(5) 1 calc R U P A 2
C32B C 0.7571(5) 0.2825(6) 0.3076(5) 0.0519(14) Uani 0.490(5) 1 d D U P A 2
H32B H 0.806464 0.216402 0.280075 0.062 Uiso 0.490(5) 1 calc R U P A 2
C33B C 0.8175(10) 0.4034(7) 0.2766(6) 0.056(2) Uani 0.490(5) 1 d D U P A 2
H33C H 0.795061 0.479490 0.329327 0.067 Uiso 0.490(5) 1 calc R U P A 2
H33D H 0.917479 0.422091 0.298660 0.067 Uiso 0.490(5) 1 calc R U P A 2
C34B C 0.7615(8) 0.3816(5) 0.1341(6) 0.0699(19) Uani 0.490(5) 1 d D U P A 2
H34C H 0.829779 0.433390 0.108551 0.084 Uiso 0.490(5) 1 calc R U P A 2
H34D H 0.678518 0.410918 0.121881 0.084 Uiso 0.490(5) 1 calc R U P A 2
C35B C 0.7276(7) 0.2347(5) 0.0490(5) 0.0677(16) Uani 0.490(5) 1 d D U P A 2
H35C H 0.803125 0.197960 0.070713 0.081 Uiso 0.490(5) 1 calc R U P A 2
H35D H 0.705812 0.220941 -0.041958 0.081 Uiso 0.490(5) 1 calc R U P A 2
C36B C 0.5980(11) 0.1755(11) 0.0857(6) 0.089(4) Uani 0.490(5) 1 d D U P A 2
H36C H 0.518594 0.194071 0.040161 0.107 Uiso 0.490(5) 1 calc R U P A 2
H36D H 0.580893 0.080511 0.054761 0.107 Uiso 0.490(5) 1 calc R U P A 2
C37B C 0.6069(5) 0.2255(5) 0.2304(4) 0.0519(13) Uani 0.490(5) 1 d D U P A 2
H37B H 0.562915 0.297391 0.247532 0.062 Uiso 0.490(5) 1 calc R U P A 2
N38B N 0.5363(13) 0.1266(12) 0.2715(13) 0.120(5) Uani 0.490(5) 1 d D U P A 2
H38C H 0.463(7) 0.066(7) 0.210(6) 0.180 Uiso 0.490(5) 1 d D U P A 2
H38D H 0.597(5) 0.093(9) 0.311(11) 0.180 Uiso 0.490(5) 1 d D U P A 2
O41 O 0.9802(2) 0.7186(2) 0.5102(2) 0.0775(6) Uani 1 1 d . . . . .
H41 H 0.901(3) 0.678(3) 0.533(3) 0.116 Uiso 1 1 calc R U . . .
C42 C 0.9466(5) 0.8062(5) 0.4577(5) 0.1305(17) Uani 1 1 d . . . . .
H42A H 0.875131 0.759981 0.377648 0.196 Uiso 1 1 calc R U . . .
H42B H 1.026792 0.852033 0.442234 0.196 Uiso 1 1 calc R U . . .
H42C H 0.914092 0.868455 0.516091 0.196 Uiso 1 1 calc R U . . .

loop_
_atom_site_aniso_label
_atom_site_aniso_U_11
_atom_site_aniso_U_22
_atom_site_aniso_U_33
_atom_site_aniso_U_23
_atom_site_aniso_U_13
_atom_site_aniso_U_12
O1 0.0482(8) 0.0504(8) 0.0445(8) 0.0224(7) 0.0129(6) 0.0092(6)
C2 0.0411(11) 0.0437(11) 0.0443(11) 0.0210(9) 0.0077(9) 0.0103(8)
C3 0.0641(14) 0.0450(12) 0.0585(14) 0.0284(11) 0.0155(11) 0.0046(10)
C4 0.0669(15) 0.0384(11) 0.0599(14) 0.0181(10) 0.0106(12) 0.0055(10)
C5 0.0509(12) 0.0412(11) 0.0508(12) 0.0172(9) 0.0077(10) 0.0137(9)
C6 0.0725(16) 0.0496(13) 0.0543(14) 0.0120(11) 0.0116(12) 0.0179(11)
C7 0.0852(18) 0.0672(16) 0.0471(13) 0.0141(12) 0.0203(13) 0.0259(14)
C8 0.0758(17) 0.0705(16) 0.0519(14) 0.0269(12) 0.0250(12) 0.0206(13)
C9 0.0567(13) 0.0516(12) 0.0498(13) 0.0227(10) 0.0164(10) 0.0131(10)
C10 0.0432(11) 0.0430(11) 0.0440(11) 0.0194(9) 0.0102(9) 0.0147(9)
C11 0.0371(10) 0.0386(10) 0.0455(11) 0.0197(9) 0.0073(8) 0.0098(8)
C12 0.0388(10) 0.0406(10) 0.0391(10) 0.0176(8) 0.0125(8) 0.0078(8)
C13 0.0424(10) 0.0417(10) 0.0390(10) 0.0208(8) 0.0149(8) 0.0108(8)
C14 0.0449(12) 0.0456(11) 0.0552(13) 0.0235(10) 0.0099(10) 0.0087(9)
C15 0.0507(13) 0.0642(14) 0.0708(16) 0.0364(13) 0.0099(11) 0.0183(11)
C16 0.0652(15) 0.0594(14) 0.0766(17) 0.0415(13) 0.0238(13) 0.0294(12)
C17 0.0680(15) 0.0427(11) 0.0616(14) 0.0267(10) 0.0249(12) 0.0174(10)
C18 0.0503(12) 0.0411(10) 0.0440(11) 0.0199(9) 0.0200(9) 0.0104(9)
C19 0.0542(13) 0.0379(11) 0.0537(13) 0.0117(9) 0.0168(10) 0.0044(9)
C20 0.0403(11) 0.0519(12) 0.0481(12) 0.0094(10) 0.0066(9) 0.0039(9)
C21 0.0419(11) 0.0466(11) 0.0434(11) 0.0171(9) 0.0131(9) 0.0142(9)
O22 0.0477(9) 0.0541(9) 0.0646(10) 0.0153(8) -0.0001(8) 0.0194(7)
N31 0.056(5) 0.046(4) 0.046(3) 0.021(2) 0.023(2) 0.024(3)
C32 0.057(3) 0.037(2) 0.046(2) 0.0126(19) 0.013(2) 0.022(2)
C33 0.080(6) 0.103(7) 0.067(5) 0.046(5) 0.006(4) -0.025(5)
C34 0.056(3) 0.095(5) 0.065(3) 0.043(3) 0.012(3) -0.003(3)
C35 0.071(4) 0.096(4) 0.061(3) 0.038(3) 0.014(3) 0.001(3)
C36 0.110(7) 0.092(7) 0.052(5) 0.008(5) 0.013(5) -0.040(5)
C37 0.069(3) 0.038(2) 0.056(3) 0.0141(19) 0.027(2) 0.004(2)
N38 0.094(5) 0.051(3) 0.084(4) 0.020(3) 0.037(4) -0.013(3)
N31B 0.055(5) 0.050(5) 0.050(3) 0.019(3) 0.023(3) 0.020(4)
C32B 0.057(3) 0.056(3) 0.046(3) 0.020(2) 0.020(2) 0.015(2)
C33B 0.068(4) 0.038(3) 0.051(4) 0.015(3) 0.010(3) -0.001(3)
C34B 0.079(5) 0.073(4) 0.062(3) 0.044(3) 0.014(3) 0.006(3)
C35B 0.086(4) 0.083(4) 0.054(3) 0.033(3) 0.033(3) 0.039(3)
C36B 0.084(6) 0.095(7) 0.050(4) 0.015(5) 0.009(4) -0.029(4)
C37B 0.049(3) 0.046(3) 0.063(3) 0.022(2) 0.020(2) 0.010(2)
N38B 0.111(7) 0.144(8) 0.089(5) 0.055(5) 0.037(5) -0.025(5)
O41 0.0667(11) 0.0838(13) 0.1051(15) 0.0547(12) 0.0412(11) 0.0213(10)
C42 0.141(3) 0.176(4) 0.184(4) 0.148(4) 0.105(3) 0.087(3)

loop_
_atom_type_symbol
_atom_type_description
_atom_type_scat_dispersion_real
_atom_type_scat_dispersion_imag
_atom_type_scat_source
C C 0.0033 0.0016 'International Tables Vol C Tables 4.2.6.8 and 6.1.1.4'
H H 0.0000 0.0000 'International Tables Vol C Tables 4.2.6.8 and 6.1.1.4'
N N 0.0061 0.0033 'International Tables Vol C Tables 4.2.6.8 and 6.1.1.4'
O O 0.0106 0.0060 'International Tables Vol C Tables 4.2.6.8 and 6.1.1.4'

loop_
_geom_angle_atom_site_label_1
_geom_angle_atom_site_label_2
_geom_angle_atom_site_label_3
_geom_angle
_geom_angle_site_symmetry_1
_geom_angle_site_symmetry_3
_geom_angle_publ_flag
O1 C2 C11 122.81(18) . . ?
O1 C2 C3 118.84(18) . . ?
C11 C2 C3 118.34(19) . . ?
C4 C3 C2 122.0(2) . . ?
C4 C3 H3 119.0 . . ?
C2 C3 H3 119.0 . . ?
C3 C4 C5 121.2(2) . . ?
C3 C4 H4 119.4 . . ?
C5 C4 H4 119.4 . . ?
C4 C5 C6 122.1(2) . . ?
C4 C5 C10 118.4(2) . . ?
C6 C5 C10 119.5(2) . . ?
C7 C6 C5 121.2(2) . . ?
C7 C6 H6 119.4 . . ?
C5 C6 H6 119.4 . . ?
C6 C7 C8 119.8(2) . . ?
C6 C7 H7 120.1 . . ?
C8 C7 H7 120.1 . . ?
C9 C8 C7 120.6(2) . . ?
C9 C8 H8 119.7 . . ?
C7 C8 H8 119.7 . . ?
C8 C9 C10 121.5(2) . . ?
C8 C9 H9 119.3 . . ?
C10 C9 H9 119.3 . . ?
C9 C10 C5 117.40(19) . . ?
C9 C10 C11 122.75(18) . . ?
C5 C10 C11 119.85(18) . . ?
C2 C11 C10 120.27(18) . . ?
C2 C11 C12 120.12(18) . . ?
C10 C11 C12 119.60(17) . . ?
C21 C12 C13 118.77(18) . . ?
C21 C12 C11 119.69(17) . . ?
C13 C12 C11 121.54(17) . . ?
C14 C13 C12 122.07(18) . . ?
C14 C13 C18 117.86(18) . . ?
C12 C13 C18 120.06(18) . . ?
C15 C14 C13 121.2(2) . . ?
C15 C14 H14 119.4 . . ?
C13 C14 H14 119.4 . . ?
C14 C15 C16 120.5(2) . . ?
C14 C15 H15 119.7 . . ?
C16 C15 H15 119.7 . . ?
C17 C16 C15 120.0(2) . . ?
C17 C16 H16 120.0 . . ?
C15 C16 H16 120.0 . . ?
C16 C17 C18 121.3(2) . . ?
C16 C17 H17 119.4 . . ?
C18 C17 H17 119.4 . . ?
C19 C18 C17 122.54(19) . . ?
C19 C18 C13 118.36(18) . . ?
C17 C18 C13 119.09(19) . . ?
C20 C19 C18 121.09(19) . . ?
C20 C19 H19 119.5 . . ?
C18 C19 H19 119.5 . . ?
C19 C20 C21 120.8(2) . . ?
C19 C20 H20 119.6 . . ?
C21 C20 H20 119.6 . . ?
O22 C21 C12 118.72(18) . . ?
O22 C21 C20 120.38(19) . . ?
C12 C21 C20 120.88(19) . . ?
C21 O22 H22 109.5 . . ?
C32 N31 H31A 109.5 . . ?
C32 N31 H31B 109.5 . . ?
H31A N31 H31B 109.5 . . ?
C32 N31 H31C 109.5 . . ?
H31A N31 H31C 109.5 . . ?
H31B N31 H31C 109.5 . . ?
N31 C32 C37 109.9(6) . . ?
N31 C32 C33 109.4(6) . . ?
C37 C32 C33 105.4(5) . . ?
N31 C32 H32 110.7 . . ?
C37 C32 H32 110.7 . . ?
C33 C32 H32 110.7 . . ?
C34 C33 C32 115.9(5) . . ?
C34 C33 H33A 108.3 . . ?
C32 C33 H33A 108.3 . . ?
C34 C33 H33B 108.3 . . ?
C32 C33 H33B 108.3 . . ?
H33A C33 H33B 107.4 . . ?
C35 C34 C33 111.0(6) . . ?
C35 C34 H34A 109.4 . . ?
C33 C34 H34A 109.4 . . ?
C35 C34 H34B 109.4 . . ?
C33 C34 H34B 109.4 . . ?
H34A C34 H34B 108.0 . . ?
C34 C35 C36 102.8(6) . . ?
C34 C35 H35A 111.2 . . ?
C36 C35 H35A 111.2 . . ?
C34 C35 H35B 111.2 . . ?
C36 C35 H35B 111.2 . . ?
H35A C35 H35B 109.1 . . ?
C37 C36 C35 121.5(5) . . ?
C37 C36 H36A 106.9 . . ?
C35 C36 H36A 106.9 . . ?
C37 C36 H36B 106.9 . . ?
C35 C36 H36B 106.9 . . ?
H36A C36 H36B 106.7 . . ?
N38 C37 C32 109.1(5) . . ?
N38 C37 C36 114.4(6) . . ?
C32 C37 C36 102.7(5) . . ?
N38 C37 H37 110.1 . . ?
C32 C37 H37 110.1 . . ?
C36 C37 H37 110.1 . . ?
C37 N38 H38A 113(3) . . ?
C37 N38 H38B 97(5) . . ?
H38A N38 H38B 119(5) . . ?
C32B N31B H31D 109.5 . . ?
C32B N31B H31E 109.5 . . ?
H31D N31B H31E 109.5 . . ?
C32B N31B H31F 109.5 . . ?
H31D N31B H31F 109.5 . . ?
H31E N31B H31F 109.5 . . ?
N31B C32B C37B 112.8(7) . . ?
N31B C32B C33B 110.1(6) . . ?
C37B C32B C33B 107.9(5) . . ?
N31B C32B H32B 108.7 . . ?
C37B C32B H32B 108.7 . . ?
C33B C32B H32B 108.7 . . ?
C34B C33B C32B 112.3(5) . . ?
C34B C33B H33C 109.1 . . ?
C32B C33B H33C 109.1 . . ?
C34B C33B H33D 109.1 . . ?
C32B C33B H33D 109.1 . . ?
H33C C33B H33D 107.9 . . ?
C33B C34B C35B 110.5(5) . . ?
C33B C34B H34C 109.5 . . ?
C35B C34B H34C 109.5 . . ?
C33B C34B H34D 109.5 . . ?
C35B C34B H34D 109.5 . . ?
H34C C34B H34D 108.1 . . ?
C34B C35B C36B 100.8(6) . . ?
C34B C35B H35C 111.6 . . ?
C36B C35B H35C 111.6 . . ?
C34B C35B H35D 111.6 . . ?
C36B C35B H35D 111.6 . . ?
H35C C35B H35D 109.4 . . ?
C37B C36B C35B 116.2(5) . . ?
C37B C36B H36C 108.2 . . ?
C35B C36B H36C 108.2 . . ?
C37B C36B H36D 108.2 . . ?
C35B C36B H36D 108.2 . . ?
H36C C36B H36D 107.4 . . ?
N38B C37B C32B 111.1(6) . . ?
N38B C37B C36B 114.2(6) . . ?
C32B C37B C36B 108.9(5) . . ?
N38B C37B H37B 107.5 . . ?
C32B C37B H37B 107.5 . . ?
C36B C37B H37B 107.5 . . ?
C37B N38B H38C 114(4) . . ?
C37B N38B H38D 111(4) . . ?
H38C N38B H38D 115(5) . . ?
C42 O41 H41 109.5 . . ?
O41 C42 H42A 109.5 . . ?
O41 C42 H42B 109.5 . . ?
H42A C42 H42B 109.5 . . ?
O41 C42 H42C 109.5 . . ?
H42A C42 H42C 109.5 . . ?
H42B C42 H42C 109.5 . . ?

loop_
_geom_bond_atom_site_label_1
_geom_bond_atom_site_label_2
_geom_bond_distance
_geom_bond_site_symmetry_2
_geom_bond_publ_flag
O1 C2 1.337(2) . ?
C2 C11 1.387(3) . ?
C2 C3 1.429(3) . ?
C3 C4 1.357(3) . ?
C3 H3 0.9300 . ?
C4 C5 1.406(3) . ?
C4 H4 0.9300 . ?
C5 C6 1.413(3) . ?
C5 C10 1.425(3) . ?
C6 C7 1.361(4) . ?
C6 H6 0.9300 . ?
C7 C8 1.399(4) . ?
C7 H7 0.9300 . ?
C8 C9 1.368(3) . ?
C8 H8 0.9300 . ?
C9 C10 1.415(3) . ?
C9 H9 0.9300 . ?
C10 C11 1.432(3) . ?
C11 C12 1.497(3) . ?
C12 C21 1.376(3) . ?
C12 C13 1.427(3) . ?
C13 C14 1.412(3) . ?
C13 C18 1.428(3) . ?
C14 C15 1.365(3) . ?
C14 H14 0.9300 . ?
C15 C16 1.404(3) . ?
C15 H15 0.9300 . ?
C16 C17 1.351(3) . ?
C16 H16 0.9300 . ?
C17 C18 1.412(3) . ?
C17 H17 0.9300 . ?
C18 C19 1.410(3) . ?
C19 C20 1.352(3) . ?
C19 H19 0.9300 . ?
C20 C21 1.414(3) . ?
C20 H20 0.9300 . ?
C21 O22 1.353(2) . ?
O22 H22 0.97(3) . ?
N31 C32 1.485(6) . ?
N31 H31A 0.8900 . ?
N31 H31B 0.8900 . ?
N31 H31C 0.8900 . ?
C32 C37 1.531(5) . ?
C32 C33 1.549(6) . ?
C32 H32 0.9800 . ?
C33 C34 1.531(6) . ?
C33 H33A 0.9700 . ?
C33 H33B 0.9700 . ?
C34 C35 1.519(6) . ?
C34 H34A 0.9700 . ?
C34 H34B 0.9700 . ?
C35 C36 1.569(6) . ?
C35 H35A 0.9700 . ?
C35 H35B 0.9700 . ?
C36 C37 1.560(6) . ?
C36 H36A 0.9700 . ?
C36 H36B 0.9700 . ?
C37 N38 1.450(6) . ?
C37 H37 0.9800 . ?
N38 H38A 0.90(2) . ?
N38 H38B 0.88(2) . ?
N31B C32B 1.479(6) . ?
N31B H31D 0.8900 . ?
N31B H31E 0.8900 . ?
N31B H31F 0.8900 . ?
C32B C37B 1.509(5) . ?
C32B C33B 1.545(6) . ?
C32B H32B 0.9800 . ?
C33B C34B 1.532(6) . ?
C33B H33C 0.9700 . ?
C33B H33D 0.9700 . ?
C34B C35B 1.541(6) . ?
C34B H34C 0.9700 . ?
C34B H34D 0.9700 . ?
C35B C36B 1.562(7) . ?
C35B H35C 0.9700 . ?
C35B H35D 0.9700 . ?
C36B C37B 1.541(6) . ?
C36B H36C 0.9700 . ?
C36B H36D 0.9700 . ?
C37B N38B 1.453(6) . ?
C37B H37B 0.9800 . ?
N38B H38C 0.89(2) . ?
N38B H38D 0.91(2) . ?
O41 C42 1.360(4) . ?
O41 H41 0.97(4) . ?
C42 H42A 0.9600 . ?
C42 H42B 0.9600 . ?
C42 H42C 0.9600 . ?

loop_
_geom_torsion_atom_site_label_1
_geom_torsion_atom_site_label_2
_geom_torsion_atom_site_label_3
_geom_torsion_atom_site_label_4
_geom_torsion
_geom_torsion_site_symmetry_1
_geom_torsion_site_symmetry_2
_geom_torsion_site_symmetry_3
_geom_torsion_site_symmetry_4
_geom_torsion_publ_flag
O1 C2 C3 C4 -179.4(2) . . . . ?
C11 C2 C3 C4 1.0(3) . . . . ?
C2 C3 C4 C5 -0.4(4) . . . . ?
C3 C4 C5 C6 179.7(2) . . . . ?
C3 C4 C5 C10 -0.5(3) . . . . ?
C4 C5 C6 C7 178.5(2) . . . . ?
C10 C5 C6 C7 -1.4(4) . . . . ?
C5 C6 C7 C8 0.9(4) . . . . ?
C6 C7 C8 C9 0.0(4) . . . . ?
C7 C8 C9 C10 -0.4(4) . . . . ?
C8 C9 C10 C5 -0.1(3) . . . . ?
C8 C9 C10 C11 -179.8(2) . . . . ?
C4 C5 C10 C9 -178.9(2) . . . . ?
C6 C5 C10 C9 0.9(3) . . . . ?
C4 C5 C10 C11 0.8(3) . . . . ?
C6 C5 C10 C11 -179.4(2) . . . . ?
O1 C2 C11 C10 179.74(18) . . . . ?
C3 C2 C11 C10 -0.7(3) . . . . ?
O1 C2 C11 C12 -1.3(3) . . . . ?
C3 C2 C11 C12 178.24(18) . . . . ?
C9 C10 C11 C2 179.48(19) . . . . ?
C5 C10 C11 C2 -0.2(3) . . . . ?
C9 C10 C11 C12 0.6(3) . . . . ?
C5 C10 C11 C12 -179.11(17) . . . . ?
C2 C11 C12 C21 -80.6(2) . . . . ?
C10 C11 C12 C21 98.3(2) . . . . ?
C2 C11 C12 C13 99.6(2) . . . . ?
C10 C11 C12 C13 -81.5(2) . . . . ?
C21 C12 C13 C14 178.08(19) . . . . ?
C11 C12 C13 C14 -2.1(3) . . . . ?
C21 C12 C13 C18 -0.7(3) . . . . ?
C11 C12 C13 C18 179.13(17) . . . . ?
C12 C13 C14 C15 -178.4(2) . . . . ?
C18 C13 C14 C15 0.4(3) . . . . ?
C13 C14 C15 C16 0.2(4) . . . . ?
C14 C15 C16 C17 -0.6(4) . . . . ?
C15 C16 C17 C18 0.5(4) . . . . ?
C16 C17 C18 C19 178.9(2) . . . . ?
C16 C17 C18 C13 0.0(3) . . . . ?
C14 C13 C18 C19 -179.39(18) . . . . ?
C12 C13 C18 C19 -0.6(3) . . . . ?
C14 C13 C18 C17 -0.4(3) . . . . ?
C12 C13 C18 C17 178.39(18) . . . . ?
C17 C18 C19 C20 -177.0(2) . . . . ?
C13 C18 C19 C20 1.9(3) . . . . ?
C18 C19 C20 C21 -1.9(3) . . . . ?
C13 C12 C21 O22 179.21(17) . . . . ?
C11 C12 C21 O22 -0.6(3) . . . . ?
C13 C12 C21 C20 0.7(3) . . . . ?
C11 C12 C21 C20 -179.13(18) . . . . ?
C19 C20 C21 O22 -177.9(2) . . . . ?
C19 C20 C21 C12 0.6(3) . . . . ?
N31 C32 C33 C34 164.7(10) . . . . ?
C37 C32 C33 C34 46.6(11) . . . . ?
C32 C33 C34 C35 22.3(12) . . . . ?
C33 C34 C35 C36 -59.9(10) . . . . ?
C34 C35 C36 C37 35.8(13) . . . . ?
N31 C32 C37 N38 53.1(9) . . . . ?
C33 C32 C37 N38 170.9(7) . . . . ?
N31 C32 C37 C36 174.9(8) . . . . ?
C33 C32 C37 C36 -67.3(8) . . . . ?
C35 C36 C37 N38 145.9(10) . . . . ?
C35 C36 C37 C32 27.9(12) . . . . ?
N31B C32B C33B C34B -161.8(9) . . . . ?
C37B C32B C33B C34B -38.4(9) . . . . ?
C32B C33B C34B C35B -30.5(10) . . . . ?
C33B C34B C35B C36B 70.3(9) . . . . ?
C34B C35B C36B C37B -43.8(11) . . . . ?
N31B C32B C37B N38B -47.8(10) . . . . ?
C33B C32B C37B N38B -169.6(8) . . . . ?
N31B C32B C37B C36B -174.4(9) . . . . ?
C33B C32B C37B C36B 63.8(8) . . . . ?
C35B C36B C37B N38B -145.4(10) . . . . ?
C35B C36B C37B C32B -20.6(12) . . . . ?
